data_1514132
loop_
_publ_author_name
'Zencirci, Neslihan'
'Griesser, Ulrich J.'
'Gelbrich, Thomas'
'Kahlenberg, Volker'
'Jetti, Ram K. R.'
'Apperley, David C.'
'Harris, Robin K.'

_publ_section_title
;
 New solvates of an old drug compound (phenobarbital): structure and
 stability.
;
_journal_issue 12
_journal_name_full 'The journal of physical chemistry. B'
_journal_page_first 3267
_journal_page_last 3280
_journal_paper_doi 10.1021/jp409201v
_journal_volume 118
_journal_year 2014
_chemical_formula_moiety 'C12 H12 N2 O3, C4 H8 O2'
_chemical_formula_sum 'C16 H20 N2 O5'
_chemical_formula_weight 320.34
_chemical_name_common 'phenobarbital dioxane monosolvate'
_chemical_name_systematic
; 
 ? 
;
_space_group_IT_number 14
_symmetry_cell_setting monoclinic
_symmetry_space_group_name_Hall '-P 2ybc'
_symmetry_space_group_name_H-M 'P 1 21/c 1'
_atom_sites_solution_hydrogens geom
_atom_sites_solution_primary direct
_atom_sites_solution_secondary difmap
_audit_creation_method SHELXL-97
_cell_angle_alpha 90.00
_cell_angle_beta 108.281(9)
_cell_angle_gamma 90.00
_cell_formula_units_Z 8
_cell_length_a 17.639(2)
_cell_length_b 10.4165(8)
_cell_length_c 18.374(2)
_cell_measurement_reflns_used 12723
_cell_measurement_temperature 173(2)
_cell_measurement_theta_max 27.21
_cell_measurement_theta_min 2.3
_cell_volume 3205.6(6)
_computing_cell_refinement
;
X-AREA; data reduction: X-RED32 (Stoe & Cie, 2009)
;
_computing_data_collection
;
X-AREA (Stoe & Cie, 2009)
;
_computing_data_reduction
;
X-RED32 (Stoe & Cie, 2009)
;
_computing_structure_refinement 'SHELXL-97 (Sheldrick, 2008)'
_computing_structure_solution 'SHELXS-97 (Sheldrick, 2008)'
_diffrn_ambient_temperature 173(2)
_diffrn_detector 'image plate (34 cm diameter)'
_diffrn_detector_area_resol_mean 6.67
_diffrn_measured_fraction_theta_full 0.999
_diffrn_measured_fraction_theta_max 0.999
_diffrn_measurement_device '2-circle goniometer'
_diffrn_measurement_device_type 'STOE IPDS 2'
_diffrn_measurement_method 'rotation method'
_diffrn_radiation_monochromator graphite
_diffrn_radiation_type MoK\a
_diffrn_radiation_wavelength 0.71073
_diffrn_reflns_av_R_equivalents 0.0484
_diffrn_reflns_av_sigmaI/netI 0.0431
_diffrn_reflns_limit_h_max 21
_diffrn_reflns_limit_h_min -21
_diffrn_reflns_limit_k_max 12
_diffrn_reflns_limit_k_min -12
_diffrn_reflns_limit_l_max 21
_diffrn_reflns_limit_l_min -20
_diffrn_reflns_number 20015
_diffrn_reflns_theta_full 25.00
_diffrn_reflns_theta_max 25.05
_diffrn_reflns_theta_min 2.27
_diffrn_source 'sealed X-ray tube, 12 x 0.4 mm long-fine focus'
_exptl_absorpt_coefficient_mu 0.099
_exptl_absorpt_correction_type none
_exptl_crystal_colour colourless
_exptl_crystal_density_diffrn 1.328
_exptl_crystal_density_method 'not measured'
_exptl_crystal_description 'isometric fragment'
_exptl_crystal_F_000 1360
_exptl_crystal_size_max 0.28
_exptl_crystal_size_mid 0.22
_exptl_crystal_size_min 0.21
_refine_diff_density_max 0.163
_refine_diff_density_min -0.189
_refine_diff_density_rms 0.039
_refine_ls_extinction_method none
_refine_ls_goodness_of_fit_ref 1.025
_refine_ls_hydrogen_treatment mixed
_refine_ls_matrix_type full
_refine_ls_number_parameters 469
_refine_ls_number_reflns 5666
_refine_ls_number_restraints 4
_refine_ls_restrained_S_all 1.025
_refine_ls_R_factor_all 0.0758
_refine_ls_R_factor_gt 0.0465
_refine_ls_shift/su_max 0.001
_refine_ls_shift/su_mean 0.000
_refine_ls_structure_factor_coef Fsqd
_refine_ls_weighting_details 'calc w=1/[\s^2^(Fo^2^)+(0.0347P)^2^+0.6074P] where P=(Fo^2^+2Fc^2^)/3'
_refine_ls_weighting_scheme calc
_refine_ls_wR_factor_gt 0.0827
_refine_ls_wR_factor_ref 0.0895
_reflns_number_gt 4085
_reflns_number_total 5666
_reflns_threshold_expression >2sigma(I)
_cod_data_source_file jp409201v_si_002.cif
_cod_data_source_block Pbtl_dioxane_monosolvate_LT_11thg012
_cod_original_sg_symbol_H-M 'P 21/c'
_cod_database_code 1514132

loop_
_symmetry_equiv_pos_as_xyz
'x, y, z'
'-x, y+1/2, -z+1/2'
'-x, -y, -z'
'x, -y-1/2, z-1/2'

loop_
_atom_site_label
_atom_site_type_symbol
_atom_site_fract_x
_atom_site_fract_y
_atom_site_fract_z
_atom_site_U_iso_or_equiv
_atom_site_adp_type
_atom_site_occupancy
_atom_site_symmetry_multiplicity
_atom_site_calc_flag
_atom_site_refinement_flags
O12 O 0.65271(9) 0.16963(14) 0.85306(7) 0.0358(4) Uani 1 1 d .
O14 O 0.45022(8) -0.09324(14) 0.73412(7) 0.0317(3) Uani 1 1 d .
O16 O 0.59436(8) 0.13480(13) 0.59625(7) 0.0301(3) Uani 1 1 d .
N11 N 0.62254(9) 0.14992(16) 0.72376(9) 0.0250(4) Uani 1 1 d D
H11 H 0.6593(12) 0.2082(19) 0.7254(13) 0.041(6) Uiso 1 1 d D
N13 N 0.54518(9) 0.05016(16) 0.78976(9) 0.0254(4) Uani 1 1 d D
H13 H 0.5365(12) 0.037(2) 0.8341(10) 0.031(6) Uiso 1 1 d D
C12 C 0.60950(11) 0.12692(18) 0.79301(10) 0.0251(4) Uani 1 1 d .
C14 C 0.49783(11) -0.01437(17) 0.72704(10) 0.0219(4) Uani 1 1 d .
C15 C 0.50649(11) 0.01875(17) 0.64902(10) 0.0224(4) Uani 1 1 d .
C16 C 0.57744(11) 0.10609(17) 0.65325(10) 0.0225(4) Uani 1 1 d .
C17 C 0.51733(12) -0.10794(19) 0.61007(11) 0.0292(4) Uani 1 1 d .
H17A H 0.4719 -0.1655 0.6073 0.029(5) Uiso 1 1 calc R
H17B H 0.5164 -0.0895 0.5570 0.033(6) Uiso 1 1 calc R
C18 C 0.59497(14) -0.1768(2) 0.65216(13) 0.0398(5) Uani 1 1 d .
H18A H 0.6404 -0.1225 0.6523 0.050(7) Uiso 1 1 calc R
H18B H 0.5978 -0.2580 0.6261 0.066(8) Uiso 1 1 calc R
H18C H 0.5967 -0.1942 0.7051 0.056(7) Uiso 1 1 calc R
C19 C 0.43001(11) 0.09282(18) 0.60527(10) 0.0221(4) Uani 1 1 d .
C110 C 0.41732(11) 0.21494(18) 0.63017(11) 0.0263(4) Uani 1 1 d .
H110 H 0.4560 0.2514 0.6735 0.035(6) Uiso 1 1 calc R
C111 C 0.34902(12) 0.2839(2) 0.59258(12) 0.0320(5) Uani 1 1 d .
H111 H 0.3412 0.3670 0.6103 0.049(7) Uiso 1 1 calc R
C112 C 0.29222(13) 0.2322(2) 0.52928(12) 0.0363(5) Uani 1 1 d .
H112 H 0.2455 0.2794 0.5033 0.043(6) Uiso 1 1 calc R
C113 C 0.30436(13) 0.1114(2) 0.50453(12) 0.0401(5) Uani 1 1 d .
H113 H 0.2656 0.0754 0.4611 0.042(6) Uiso 1 1 calc R
C114 C 0.37236(12) 0.0415(2) 0.54200(11) 0.0332(5) Uani 1 1 d .
H114 H 0.3795 -0.0419 0.5243 0.046(7) Uiso 1 1 calc R
N21 N 0.87426(10) 0.82722(16) 0.76288(9) 0.0254(4) Uani 1 1 d D
H21 H 0.8377(12) 0.7676(19) 0.7607(12) 0.042(6) Uiso 1 1 d D
N23 N 0.95944(10) 0.92575(16) 0.70512(9) 0.0269(4) Uani 1 1 d D
H23 H 0.9712(13) 0.938(2) 0.6621(10) 0.042(6) Uiso 1 1 d D
C23 C 0.89417(11) 0.84791(18) 0.69712(11) 0.0256(4) Uani 1 1 d .
C24 C 1.00192(11) 0.99109(18) 0.76925(10) 0.0223(4) Uani 1 1 d .
C25 C 0.98537(11) 0.96050(17) 0.84438(10) 0.0218(4) Uani 1 1 d .
C26 C 0.91346(11) 0.87240(18) 0.83485(10) 0.0235(4) Uani 1 1 d .
O22 O 0.85638(9) 0.80337(14) 0.63563(7) 0.0360(4) Uani 1 1 d .
O24 O 1.05175(8) 1.06945(14) 0.76642(8) 0.0321(3) Uani 1 1 d .
O26 O 0.89136(8) 0.84455(14) 0.88902(7) 0.0328(3) Uani 1 1 d .
C27 C 0.96825(13) 1.08898(19) 0.87815(11) 0.0309(5) Uani 1 1 d .
H27A H 0.9644 1.0732 0.9300 0.027(5) Uiso 1 1 calc R
H27B H 1.0137 1.1480 0.8835 0.025(5) Uiso 1 1 calc R
C28 C 0.89211(14) 1.1534(2) 0.82958(14) 0.0430(6) Uani 1 1 d .
H28A H 0.8952 1.1685 0.7779 0.055(7) Uiso 1 1 calc R
H28B H 0.8855 1.2355 0.8529 0.065(8) Uiso 1 1 calc R
H28C H 0.8464 1.0978 0.8265 0.048(7) Uiso 1 1 calc R
C29 C 1.06010(11) 0.89106(18) 0.89556(10) 0.0223(4) Uani 1 1 d .
C210 C 1.07389(11) 0.76442(19) 0.87924(11) 0.0282(4) Uani 1 1 d .
H210 H 1.0368 0.7220 0.8372 0.028(5) Uiso 1 1 calc R
C211 C 1.14107(12) 0.6994(2) 0.92359(12) 0.0351(5) Uani 1 1 d .
H211 H 1.1498 0.6130 0.9117 0.039(6) Uiso 1 1 calc R
C212 C 1.19539(12) 0.7598(2) 0.98498(12) 0.0378(5) Uani 1 1 d .
H212 H 1.2413 0.7152 1.0157 0.036(6) Uiso 1 1 calc R
C213 C 1.18243(13) 0.8851(2) 1.00123(12) 0.0392(5) Uani 1 1 d .
H213 H 1.2197 0.9270 1.0433 0.044(6) Uiso 1 1 calc R
C214 C 1.11567(12) 0.9510(2) 0.95706(11) 0.0327(5) Uani 1 1 d .
H214 H 1.1078 1.0378 0.9689 0.037(6) Uiso 1 1 calc R
O11S O 0.72418(8) 0.35999(13) 0.73256(8) 0.0315(3) Uani 1 1 d .
O12S O 0.76664(8) 0.62185(13) 0.74249(8) 0.0331(3) Uani 1 1 d .
C11S C 0.77094(14) 0.4120(2) 0.68899(13) 0.0377(5) Uani 1 1 d .
H11A H 0.7594 0.3648 0.6399 0.048(7) Uiso 1 1 calc R
H11B H 0.8283 0.4008 0.7176 0.047(7) Uiso 1 1 calc R
C12S C 0.75347(14) 0.5519(2) 0.67288(12) 0.0362(5) Uani 1 1 d .
H12A H 0.7883 0.5864 0.6445 0.054(7) Uiso 1 1 calc R
H12B H 0.6973 0.5627 0.6404 0.027(5) Uiso 1 1 calc R
C13S C 0.72008(13) 0.5692(2) 0.78628(12) 0.0338(5) Uani 1 1 d .
H13A H 0.6626 0.5796 0.7577 0.042(6) Uiso 1 1 calc R
H13B H 0.7314 0.6165 0.8353 0.049(7) Uiso 1 1 calc R
C14S C 0.73833(13) 0.4304(2) 0.80241(11) 0.0327(5) Uani 1 1 d .
H14A H 0.7949 0.4204 0.8341 0.036(6) Uiso 1 1 calc R
H14B H 0.7044 0.3955 0.8317 0.040(6) Uiso 1 1 calc R
O21S O 0.51190(8) 0.02168(13) 0.92885(7) 0.0316(3) Uani 1 1 d .
C21S C 0.57210(13) 0.0540(2) 0.99903(11) 0.0340(5) Uani 1 1 d .
H21A H 0.6030 0.1289 0.9908 0.041(6) Uiso 1 1 calc R
H21B H 0.6094 -0.0191 1.0161 0.033(6) Uiso 1 1 calc R
C22S C 0.53443(12) 0.08513(19) 1.05974(11) 0.0303(5) Uani 1 1 d .
H22A H 0.5766 0.1056 1.1084 0.039(6) Uiso 1 1 calc R
H22B H 0.4996 0.1614 1.0441 0.038(6) Uiso 1 1 calc R
O31S O 1.00493(9) 0.95513(14) 0.57331(7) 0.0346(3) Uani 1 1 d .
C31S C 1.06558(13) 1.0355(2) 0.56156(11) 0.0333(5) Uani 1 1 d .
H31A H 1.1084 0.9815 0.5534 0.038(6) Uiso 1 1 calc R
H31B H 1.0893 1.0886 0.6078 0.031(5) Uiso 1 1 calc R
C32S C 1.03186(14) 1.1208(2) 0.49369(11) 0.0357(5) Uani 1 1 d .
H32A H 0.9918 1.1793 0.5033 0.047(7) Uiso 1 1 calc R
H32B H 1.0750 1.1737 0.4853 0.047(7) Uiso 1 1 calc R

loop_
_atom_site_aniso_label
_atom_site_aniso_U_11
_atom_site_aniso_U_22
_atom_site_aniso_U_33
_atom_site_aniso_U_23
_atom_site_aniso_U_13
_atom_site_aniso_U_12
O12 0.0395(8) 0.0381(8) 0.0216(7) -0.0007(6) -0.0022(6) -0.0088(7)
O14 0.0296(8) 0.0353(8) 0.0290(7) 0.0070(6) 0.0072(6) -0.0093(6)
O16 0.0375(8) 0.0320(8) 0.0260(7) -0.0002(6) 0.0173(6) -0.0033(6)
N11 0.0232(8) 0.0272(9) 0.0237(8) 0.0000(7) 0.0060(7) -0.0064(7)
N13 0.0297(9) 0.0299(9) 0.0165(8) 0.0016(7) 0.0072(7) -0.0033(7)
C12 0.0286(10) 0.0241(10) 0.0197(9) 0.0024(8) 0.0033(8) 0.0010(8)
C14 0.0223(10) 0.0209(9) 0.0219(9) 0.0025(8) 0.0062(8) 0.0024(8)
C15 0.0262(10) 0.0221(9) 0.0181(9) -0.0002(8) 0.0060(7) -0.0017(8)
C16 0.0259(10) 0.0191(9) 0.0231(9) 0.0007(8) 0.0085(8) 0.0035(8)
C17 0.0366(12) 0.0231(10) 0.0283(10) -0.0028(9) 0.0107(9) -0.0020(9)
C18 0.0477(14) 0.0294(11) 0.0431(13) 0.0011(10) 0.0155(11) 0.0095(11)
C19 0.0259(10) 0.0249(10) 0.0155(8) 0.0031(8) 0.0067(7) -0.0025(8)
C110 0.0279(10) 0.0253(10) 0.0240(10) 0.0010(8) 0.0055(8) -0.0026(8)
C111 0.0315(11) 0.0267(11) 0.0370(11) 0.0050(9) 0.0094(9) 0.0015(9)
C112 0.0285(11) 0.0435(13) 0.0330(11) 0.0111(10) 0.0042(9) 0.0045(10)
C113 0.0327(12) 0.0512(14) 0.0268(11) -0.0030(11) -0.0043(9) -0.0002(11)
C114 0.0335(12) 0.0367(12) 0.0268(10) -0.0068(9) 0.0056(9) -0.0015(9)
N21 0.0242(9) 0.0261(9) 0.0254(8) 0.0019(7) 0.0072(7) -0.0045(7)
N23 0.0313(9) 0.0323(9) 0.0176(8) 0.0001(7) 0.0086(7) -0.0062(7)
C23 0.0267(10) 0.0228(10) 0.0240(10) 0.0021(8) 0.0031(8) 0.0003(8)
C24 0.0213(9) 0.0229(9) 0.0220(9) 0.0025(8) 0.0059(8) 0.0021(8)
C25 0.0256(10) 0.0215(9) 0.0193(9) -0.0008(8) 0.0082(7) 0.0003(8)
C26 0.0236(10) 0.0228(9) 0.0239(9) 0.0023(8) 0.0075(8) 0.0028(8)
O22 0.0410(9) 0.0373(8) 0.0219(7) -0.0001(6) -0.0014(6) -0.0078(7)
O24 0.0325(8) 0.0360(8) 0.0281(7) 0.0040(6) 0.0098(6) -0.0111(7)
O26 0.0365(8) 0.0381(8) 0.0283(7) 0.0038(6) 0.0167(6) -0.0038(6)
C27 0.0394(12) 0.0251(10) 0.0305(11) -0.0033(9) 0.0142(9) -0.0006(9)
C28 0.0510(15) 0.0330(12) 0.0466(14) -0.0009(11) 0.0176(11) 0.0130(11)
C29 0.0241(10) 0.0272(10) 0.0163(8) 0.0028(8) 0.0073(7) -0.0023(8)
C210 0.0274(11) 0.0279(11) 0.0272(10) 0.0006(9) 0.0054(8) -0.0023(8)
C211 0.0331(12) 0.0310(11) 0.0410(12) 0.0099(10) 0.0112(10) 0.0060(9)
C212 0.0257(11) 0.0537(15) 0.0313(11) 0.0148(11) 0.0049(9) 0.0038(10)
C213 0.0333(12) 0.0547(15) 0.0230(10) 0.0001(10) -0.0005(9) -0.0035(11)
C214 0.0336(11) 0.0366(12) 0.0265(10) -0.0043(9) 0.0073(9) -0.0054(9)
O11S 0.0352(8) 0.0271(7) 0.0361(8) -0.0058(6) 0.0166(6) -0.0080(6)
O12S 0.0375(8) 0.0268(7) 0.0395(8) -0.0073(7) 0.0187(6) -0.0085(6)
C11S 0.0418(13) 0.0327(11) 0.0487(13) -0.0100(10) 0.0290(11) -0.0085(10)
C12S 0.0453(13) 0.0331(12) 0.0343(11) -0.0042(10) 0.0184(10) -0.0106(10)
C13S 0.0364(12) 0.0323(11) 0.0387(12) -0.0063(10) 0.0203(10) -0.0035(9)
C14S 0.0359(12) 0.0327(11) 0.0297(11) -0.0017(9) 0.0107(9) -0.0052(9)
O21S 0.0407(8) 0.0353(8) 0.0198(7) -0.0006(6) 0.0111(6) -0.0060(7)
C21S 0.0377(12) 0.0397(12) 0.0255(10) -0.0036(10) 0.0114(9) -0.0068(10)
C22S 0.0375(12) 0.0279(11) 0.0248(10) -0.0035(9) 0.0087(9) -0.0038(9)
O31S 0.0536(10) 0.0327(8) 0.0197(7) -0.0002(6) 0.0148(6) -0.0060(7)
C31S 0.0357(12) 0.0366(12) 0.0258(10) -0.0036(9) 0.0069(9) -0.0011(10)
C32S 0.0520(14) 0.0320(11) 0.0241(10) -0.0028(9) 0.0132(9) -0.0084(11)

loop_
_atom_type_symbol
_atom_type_description
_atom_type_scat_dispersion_real
_atom_type_scat_dispersion_imag
_atom_type_scat_source
C C 0.0033 0.0016 'International Tables Vol C Tables 4.2.6.8 and 6.1.1.4'
H H 0.0000 0.0000 'International Tables Vol C Tables 4.2.6.8 and 6.1.1.4'
N N 0.0061 0.0033 'International Tables Vol C Tables 4.2.6.8 and 6.1.1.4'
O O 0.0106 0.0060 'International Tables Vol C Tables 4.2.6.8 and 6.1.1.4'

loop_
_geom_angle_atom_site_label_1
_geom_angle_atom_site_label_2
_geom_angle_atom_site_label_3
_geom_angle
_geom_angle_site_symmetry_1
_geom_angle_site_symmetry_3
C16 N11 C12 126.74(16) . .
C16 N11 H11 117.7(15) . .
C12 N11 H11 114.9(15) . .
C14 N13 C12 126.85(16) . .
C14 N13 H13 117.6(14) . .
C12 N13 H13 115.3(14) . .
O12 C12 N13 121.87(17) . .
O12 C12 N11 122.37(18) . .
N13 C12 N11 115.74(16) . .
O14 C14 N13 120.23(16) . .
O14 C14 C15 122.07(16) . .
N13 C14 C15 117.70(16) . .
C14 C15 C16 114.07(15) . .
C14 C15 C17 107.80(15) . .
C16 C15 C17 108.31(15) . .
C14 C15 C19 105.86(14) . .
C16 C15 C19 107.26(14) . .
C17 C15 C19 113.68(15) . .
O16 C16 N11 120.51(17) . .
O16 C16 C15 121.46(16) . .
N11 C16 C15 118.02(15) . .
C18 C17 C15 112.94(16) . .
C18 C17 H17A 109.0 . .
C15 C17 H17A 109.0 . .
C18 C17 H17B 109.0 . .
C15 C17 H17B 109.0 . .
H17A C17 H17B 107.8 . .
C17 C18 H18A 109.5 . .
C17 C18 H18B 109.5 . .
H18A C18 H18B 109.5 . .
C17 C18 H18C 109.5 . .
H18A C18 H18C 109.5 . .
H18B C18 H18C 109.5 . .
C114 C19 C110 118.37(18) . .
C114 C19 C15 122.31(17) . .
C110 C19 C15 119.32(16) . .
C111 C110 C19 120.89(18) . .
C111 C110 H110 119.6 . .
C19 C110 H110 119.6 . .
C112 C111 C110 120.2(2) . .
C112 C111 H111 119.9 . .
C110 C111 H111 119.9 . .
C113 C112 C111 119.1(2) . .
C113 C112 H112 120.4 . .
C111 C112 H112 120.4 . .
C112 C113 C114 121.0(2) . .
C112 C113 H113 119.5 . .
C114 C113 H113 119.5 . .
C113 C114 C19 120.4(2) . .
C113 C114 H114 119.8 . .
C19 C114 H114 119.8 . .
C26 N21 C23 127.10(17) . .
C26 N21 H21 115.1(14) . .
C23 N21 H21 116.9(15) . .
C24 N23 C23 126.88(16) . .
C24 N23 H23 118.8(15) . .
C23 N23 H23 114.1(15) . .
O22 C23 N21 122.83(18) . .
O22 C23 N23 121.49(18) . .
N21 C23 N23 115.67(16) . .
O24 C24 N23 120.55(16) . .
O24 C24 C25 121.63(16) . .
N23 C24 C25 117.82(16) . .
C26 C25 C24 114.02(15) . .
C26 C25 C29 107.97(15) . .
C24 C25 C29 106.24(14) . .
C26 C25 C27 107.83(15) . .
C24 C25 C27 107.36(15) . .
C29 C25 C27 113.57(15) . .
O26 C26 N21 121.04(18) . .
O26 C26 C25 121.19(16) . .
N21 C26 C25 117.77(15) . .
C28 C27 C25 113.32(17) . .
C28 C27 H27A 108.9 . .
C25 C27 H27A 108.9 . .
C28 C27 H27B 108.9 . .
C25 C27 H27B 108.9 . .
H27A C27 H27B 107.7 . .
C27 C28 H28A 109.5 . .
C27 C28 H28B 109.5 . .
H28A C28 H28B 109.5 . .
C27 C28 H28C 109.5 . .
H28A C28 H28C 109.5 . .
H28B C28 H28C 109.5 . .
C214 C29 C210 118.34(18) . .
C214 C29 C25 122.42(18) . .
C210 C29 C25 119.23(16) . .
C211 C210 C29 120.79(19) . .
C211 C210 H210 119.6 . .
C29 C210 H210 119.6 . .
C212 C211 C210 120.2(2) . .
C212 C211 H211 119.9 . .
C210 C211 H211 119.9 . .
C213 C212 C211 119.4(2) . .
C213 C212 H212 120.3 . .
C211 C212 H212 120.3 . .
C212 C213 C214 120.8(2) . .
C212 C213 H213 119.6 . .
C214 C213 H213 119.6 . .
C213 C214 C29 120.4(2) . .
C213 C214 H214 119.8 . .
C29 C214 H214 119.8 . .
C11S O11S C14S 109.90(15) . .
C12S O12S C13S 110.39(15) . .
O11S C11S C12S 111.16(17) . .
O11S C11S H11A 109.4 . .
C12S C11S H11A 109.4 . .
O11S C11S H11B 109.4 . .
C12S C11S H11B 109.4 . .
H11A C11S H11B 108.0 . .
O12S C12S C11S 110.72(18) . .
O12S C12S H12A 109.5 . .
C11S C12S H12A 109.5 . .
O12S C12S H12B 109.5 . .
C11S C12S H12B 109.5 . .
H12A C12S H12B 108.1 . .
O12S C13S C14S 111.00(17) . .
O12S C13S H13A 109.4 . .
C14S C13S H13A 109.4 . .
O12S C13S H13B 109.4 . .
C14S C13S H13B 109.4 . .
H13A C13S H13B 108.0 . .
O11S C14S C13S 110.66(16) . .
O11S C14S H14A 109.5 . .
C13S C14S H14A 109.5 . .
O11S C14S H14B 109.5 . .
C13S C14S H14B 109.5 . .
H14A C14S H14B 108.1 . .
C21S O21S C22S 110.28(14) . 3_657
O21S C21S C22S 110.13(17) . .
O21S C21S H21A 109.6 . .
C22S C21S H21A 109.6 . .
O21S C21S H21B 109.6 . .
C22S C21S H21B 109.6 . .
H21A C21S H21B 108.1 . .
O21S C22S C21S 110.24(16) 3_657 .
O21S C22S H22A 109.6 3_657 .
C21S C22S H22A 109.6 . .
O21S C22S H22B 109.6 3_657 .
C21S C22S H22B 109.6 . .
H22A C22S H22B 108.1 . .
C31S O31S C32S 110.61(14) . 3_776
O31S C31S C32S 110.73(17) . .
O31S C31S H31A 109.5 . .
C32S C31S H31A 109.5 . .
O31S C31S H31B 109.5 . .
C32S C31S H31B 109.5 . .
H31A C31S H31B 108.1 . .
O31S C32S C31S 110.03(17) 3_776 .
O31S C32S H32A 109.7 3_776 .
C31S C32S H32A 109.7 . .
O31S C32S H32B 109.7 3_776 .
C31S C32S H32B 109.7 . .
H32A C32S H32B 108.2 . .

loop_
_geom_bond_atom_site_label_1
_geom_bond_atom_site_label_2
_geom_bond_distance
_geom_bond_site_symmetry_2
O12 C12 1.212(2) .
O14 C14 1.211(2) .
O16 C16 1.213(2) .
N11 C16 1.369(2) .
N11 C12 1.383(2) .
N11 H11 0.882(16) .
N13 C14 1.369(2) .
N13 C12 1.374(2) .
N13 H13 0.886(15) .
C14 C15 1.528(2) .
C15 C16 1.529(3) .
C15 C17 1.542(3) .
C15 C19 1.543(3) .
C17 C18 1.524(3) .
C17 H17A 0.9900 .
C17 H17B 0.9900 .
C18 H18A 0.9800 .
C18 H18B 0.9800 .
C18 H18C 0.9800 .
C19 C114 1.389(3) .
C19 C110 1.393(3) .
C110 C111 1.387(3) .
C110 H110 0.9500 .
C111 C112 1.384(3) .
C111 H111 0.9500 .
C112 C113 1.377(3) .
C112 H112 0.9500 .
C113 C114 1.387(3) .
C113 H113 0.9500 .
C114 H114 0.9500 .
N21 C26 1.369(2) .
N21 C23 1.377(2) .
N21 H21 0.888(16) .
N23 C24 1.364(2) .
N23 C23 1.378(2) .
N23 H23 0.887(16) .
C23 O22 1.210(2) .
C24 O24 1.212(2) .
C24 C25 1.532(2) .
C25 C26 1.530(3) .
C25 C29 1.539(3) .
C25 C27 1.544(3) .
C26 O26 1.213(2) .
C27 C28 1.516(3) .
C27 H27A 0.9900 .
C27 H27B 0.9900 .
C28 H28A 0.9800 .
C28 H28B 0.9800 .
C28 H28C 0.9800 .
C29 C214 1.390(3) .
C29 C210 1.391(3) .
C210 C211 1.386(3) .
C210 H210 0.9500 .
C211 C212 1.382(3) .
C211 H211 0.9500 .
C212 C213 1.373(3) .
C212 H212 0.9500 .
C213 C214 1.385(3) .
C213 H213 0.9500 .
C214 H214 0.9500 .
O11S C11S 1.424(2) .
O11S C14S 1.430(2) .
O12S C12S 1.426(2) .
O12S C13S 1.428(2) .
C11S C12S 1.500(3) .
C11S H11A 0.9900 .
C11S H11B 0.9900 .
C12S H12A 0.9900 .
C12S H12B 0.9900 .
C13S C14S 1.490(3) .
C13S H13A 0.9900 .
C13S H13B 0.9900 .
C14S H14A 0.9900 .
C14S H14B 0.9900 .
O21S C21S 1.430(2) .
O21S C22S 1.434(2) 3_657
C21S C22S 1.502(3) .
C21S H21A 0.9900 .
C21S H21B 0.9900 .
C22S O21S 1.434(2) 3_657
C22S H22A 0.9900 .
C22S H22B 0.9900 .
O31S C31S 1.427(2) .
O31S C32S 1.436(2) 3_776
C31S C32S 1.494(3) .
C31S H31A 0.9900 .
C31S H31B 0.9900 .
C32S O31S 1.436(2) 3_776
C32S H32A 0.9900 .
C32S H32B 0.9900 .

loop_
_geom_hbond_atom_site_label_D
_geom_hbond_atom_site_label_H
_geom_hbond_atom_site_label_A
_geom_hbond_distance_DH
_geom_hbond_distance_HA
_geom_hbond_distance_DA
_geom_hbond_angle_DHA
N11 H11 O11S 0.882(16) 1.932(17) 2.801(2) 168(2)
N13 H13 O21S 0.886(15) 1.928(15) 2.812(2) 175(2)
N21 H21 O12S 0.888(16) 1.929(17) 2.806(2) 169(2)
N23 H23 O31S 0.887(16) 1.912(16) 2.797(2) 175(2)
